data_7014477
loop_
_publ_author_name
'Alonso, Pablo J.'
'Arauzo, Ana B.'
'Garc\'ia-Monforte, M Angeles'
'Garc\'ia-Rubio, In\'es'
'Mart\'in, Antonio'
'Menj\'on, Babil'
'Rillo, Conrado'

_publ_section_title
;
 Synthesis, characterisation and magnetic properties of octahedral
 chromium(III) compounds with six C-donor ligands.
;
_journal_issue 4
_journal_name_full 'Dalton transactions (Cambridge, England : 2003)'
_journal_page_first 853
_journal_page_last 861
_journal_paper_doi 10.1039/c0dt00891e
_journal_volume 40
_journal_year 2011
_chemical_formula_sum 'C51 H56 Cl2 Cr F20 N3'
_chemical_formula_weight 1213.89
_chemical_name_systematic
;
?
;
_space_group_IT_number 9
_symmetry_cell_setting monoclinic
_symmetry_space_group_name_Hall 'C -2yc'
_symmetry_space_group_name_H-M 'C 1 c 1'
_atom_sites_solution_hydrogens geom
_atom_sites_solution_primary direct
_atom_sites_solution_secondary difmap
_audit_creation_method SHELXL-97
_cell_angle_alpha 90.00
_cell_angle_beta 92.079(3)
_cell_angle_gamma 90.00
_cell_formula_units_Z 4
_cell_length_a 14.0188(19)
_cell_length_b 19.074(3)
_cell_length_c 20.581(3)
_cell_measurement_reflns_used 872
_cell_measurement_temperature 100(2)
_cell_measurement_theta_max 23.7
_cell_measurement_theta_min 5.0
_cell_volume 5499.6(14)
_computing_cell_refinement 'Bruker SMART'
_computing_data_collection 'Bruker SMART'
_computing_data_reduction 'Bruker SAINT'
_computing_molecular_graphics 'Bruker SHELXTL'
_computing_publication_material 'Bruker SHELXTL'
_computing_structure_refinement 'SHELXL-97 (Sheldrick, 1997)'
_computing_structure_solution 'SHELXS-97 (Sheldrick, 1990)'
_diffrn_ambient_temperature 100(2)
_diffrn_measured_fraction_theta_full 0.995
_diffrn_measured_fraction_theta_max 0.995
_diffrn_measurement_device_type 'CCD area detector'
_diffrn_measurement_method 'phi and omega scans'
_diffrn_radiation_monochromator graphite
_diffrn_radiation_source 'fine-focus sealed tube'
_diffrn_radiation_type MoK\a
_diffrn_radiation_wavelength 0.71073
_diffrn_reflns_av_R_equivalents 0.0457
_diffrn_reflns_av_sigmaI/netI 0.0763
_diffrn_reflns_limit_h_max 16
_diffrn_reflns_limit_h_min -16
_diffrn_reflns_limit_k_max 20
_diffrn_reflns_limit_k_min -22
_diffrn_reflns_limit_l_max 16
_diffrn_reflns_limit_l_min -24
_diffrn_reflns_number 14925
_diffrn_reflns_theta_full 25.08
_diffrn_reflns_theta_max 25.08
_diffrn_reflns_theta_min 1.80
_exptl_absorpt_coefficient_mu 0.411
_exptl_absorpt_correction_T_max 0.9798
_exptl_absorpt_correction_T_min 0.8867
_exptl_absorpt_correction_type multi-scan
_exptl_crystal_colour colourless
_exptl_crystal_density_diffrn 1.466
_exptl_crystal_density_method 'not measured'
_exptl_crystal_description block
_exptl_crystal_F_000 2484
_exptl_crystal_size_max 0.30
_exptl_crystal_size_mid 0.19
_exptl_crystal_size_min 0.05
_refine_diff_density_max 0.685
_refine_diff_density_min -0.345
_refine_diff_density_rms 0.066
_refine_ls_abs_structure_details 'Flack H D (1983), Acta Cryst. A39, 876-881'
_refine_ls_abs_structure_Flack 0.03(3)
_refine_ls_extinction_method none
_refine_ls_goodness_of_fit_ref 1.072
_refine_ls_hydrogen_treatment constr
_refine_ls_matrix_type full
_refine_ls_number_parameters 721
_refine_ls_number_reflns 8005
_refine_ls_number_restraints 20
_refine_ls_restrained_S_all 1.074
_refine_ls_R_factor_all 0.0692
_refine_ls_R_factor_gt 0.0579
_refine_ls_shift/su_max 0.000
_refine_ls_shift/su_mean 0.000
_refine_ls_structure_factor_coef Fsqd
_refine_ls_weighting_details 'calc w=1/[\s^2^(Fo^2^)+(0.0500P)^2^+3.3117P] where P=(Fo^2^+2Fc^2^)/3'
_refine_ls_weighting_scheme calc
_refine_ls_wR_factor_gt 0.1189
_refine_ls_wR_factor_ref 0.1245
_reflns_number_gt 6950
_reflns_number_total 8005
_reflns_threshold_expression >2sigma(I)
_cod_data_source_file C0DT00891E.TXT
_cod_data_source_block 2
_cod_depositor_comments
;
The following automatic conversions were performed:
'_symmetry_cell_setting' value 'Monoclinic' changed to 'monoclinic'
according to '/home/saulius/struct/CIF-dictionaries/cif_core.dic'
dictionary named 'cif_core.dic' version 2.4.1 from 2010-06-29.

Automatic conversion script
Id: cif_fix_enum 1555 2011-01-17 13:19:09Z saulius 
;
_cod_original_cell_volume 5499.8(12)
_cod_original_sg_symbol_H-M Cc
_cod_database_code 7014477

loop_
_symmetry_equiv_pos_as_xyz
'x, y, z'
'x, -y, z+1/2'
'x+1/2, y+1/2, z'
'x+1/2, -y+1/2, z+1/2'

loop_
_atom_site_label
_atom_site_type_symbol
_atom_site_fract_x
_atom_site_fract_y
_atom_site_fract_z
_atom_site_U_iso_or_equiv
_atom_site_adp_type
_atom_site_occupancy
_atom_site_symmetry_multiplicity
_atom_site_calc_flag
_atom_site_refinement_flags
_atom_site_disorder_assembly
_atom_site_disorder_group
Cr Cr 0.10454(5) -0.12348(4) -0.06758(4) 0.01622(18) Uani 1 1 d . . .
F2 F 0.0945(2) 0.04625(16) -0.03141(15) 0.0293(8) Uani 1 1 d . . .
F3 F -0.0025(3) 0.12004(17) 0.05325(18) 0.0389(9) Uani 1 1 d . . .
F4 F -0.1355(3) 0.0585(2) 0.12639(17) 0.0428(10) Uani 1 1 d . . .
F5 F -0.1736(2) -0.0817(2) 0.11062(18) 0.0404(9) Uani 1 1 d . . .
F6 F -0.0783(2) -0.15742(17) 0.02757(15) 0.0291(8) Uani 1 1 d . . .
F8 F 0.0283(2) -0.28867(16) -0.08477(15) 0.0275(7) Uani 1 1 d . . .
F9 F -0.1235(2) -0.34599(16) -0.14466(17) 0.0347(8) Uani 1 1 d . . .
F10 F -0.2584(2) -0.26490(19) -0.20641(16) 0.0366(9) Uani 1 1 d . . .
F11 F -0.2380(2) -0.12354(18) -0.20697(15) 0.0317(8) Uani 1 1 d . . .
F12 F -0.0920(2) -0.06257(15) -0.14308(16) 0.0256(7) Uani 1 1 d . . .
F14 F 0.3012(2) -0.21913(16) -0.04046(14) 0.0267(7) Uani 1 1 d . . .
F15 F 0.4055(2) -0.30126(17) -0.11374(16) 0.0315(8) Uani 1 1 d . . .
F16 F 0.3530(3) -0.32434(19) -0.24087(17) 0.0402(9) Uani 1 1 d . . .
F17 F 0.1956(2) -0.26030(18) -0.29331(16) 0.0347(8) Uani 1 1 d . . .
F18 F 0.0939(2) -0.17316(17) -0.22330(14) 0.0270(7) Uani 1 1 d . . .
F20 F 0.2950(2) -0.04346(17) -0.12579(14) 0.0249(7) Uani 1 1 d . . .
F21 F 0.4446(2) 0.02174(16) -0.07210(17) 0.0306(8) Uani 1 1 d . . .
F22 F 0.4726(2) 0.02546(19) 0.05935(18) 0.0396(9) Uani 1 1 d . . .
F23 F 0.3398(3) -0.03280(19) 0.13640(15) 0.0391(9) Uani 1 1 d . . .
F24 F 0.1859(2) -0.09401(17) 0.08502(15) 0.0302(8) Uani 1 1 d . . .
N1 N 0.1156(3) -0.2373(2) 0.0469(2) 0.0218(10) Uani 1 1 d . A .
N2 N 0.1034(3) -0.0158(3) -0.1868(2) 0.0245(11) Uani 1 1 d . . .
C1 C 0.0162(4) -0.0609(3) -0.0062(2) 0.0197(12) Uani 1 1 d . . .
C2 C 0.0294(4) 0.0108(3) 0.0029(3) 0.0223(12) Uani 1 1 d . . .
C3 C -0.0199(4) 0.0506(3) 0.0466(3) 0.0261(13) Uani 1 1 d . . .
C4 C -0.0872(4) 0.0197(3) 0.0836(3) 0.0299(14) Uani 1 1 d . . .
C5 C -0.1044(4) -0.0498(3) 0.0750(3) 0.0252(13) Uani 1 1 d . . .
C6 C -0.0545(4) -0.0880(3) 0.0314(3) 0.0224(12) Uani 1 1 d . . .
C7 C -0.0212(4) -0.1718(3) -0.1100(3) 0.0195(12) Uani 1 1 d . . .
C8 C -0.0359(4) -0.2436(3) -0.1133(3) 0.0230(12) Uani 1 1 d . . .
C9 C -0.1142(4) -0.2759(3) -0.1447(3) 0.0249(13) Uani 1 1 d . . .
C10 C -0.1821(4) -0.2352(3) -0.1757(3) 0.0236(13) Uani 1 1 d . . .
C11 C -0.1711(4) -0.1633(3) -0.1750(3) 0.0237(12) Uani 1 1 d . . .
C12 C -0.0934(4) -0.1349(3) -0.1418(3) 0.0203(12) Uani 1 1 d . . .
C13 C 0.1901(4) -0.1901(3) -0.1268(3) 0.0172(11) Uani 1 1 d . . .
C14 C 0.2710(4) -0.2252(3) -0.1036(3) 0.0211(12) Uani 1 1 d . . .
C15 C 0.3260(4) -0.2694(3) -0.1406(3) 0.0205(12) Uani 1 1 d . . .
C16 C 0.3006(4) -0.2811(3) -0.2050(3) 0.0238(13) Uani 1 1 d . . .
C17 C 0.2215(4) -0.2487(3) -0.2301(3) 0.0269(13) Uani 1 1 d . . .
C18 C 0.1698(4) -0.2037(3) -0.1924(3) 0.0216(12) Uani 1 1 d . . .
C19 C 0.2291(4) -0.0731(3) -0.0240(2) 0.0180(11) Uani 1 1 d . . .
C20 C 0.3000(4) -0.0428(3) -0.0600(2) 0.0189(12) Uani 1 1 d . . .
C21 C 0.3800(4) -0.0093(3) -0.0340(3) 0.0223(12) Uani 1 1 d . . .
C22 C 0.3942(4) -0.0055(3) 0.0327(3) 0.0272(13) Uani 1 1 d . . .
C23 C 0.3266(4) -0.0348(3) 0.0715(3) 0.0251(13) Uani 1 1 d . . .
C24 C 0.2482(4) -0.0670(3) 0.0427(3) 0.0202(12) Uani 1 1 d . . .
C25 C 0.1120(4) -0.1977(3) 0.0051(3) 0.0194(12) Uani 1 1 d . . .
C26 C 0.1134(4) -0.2851(3) 0.1012(3) 0.0254(13) Uani 1 1 d D . .
C27 C 0.1547(16) -0.2511(11) 0.1615(7) 0.079(8) Uani 0.50 1 d PD A 1
H27A H 0.2200 -0.2356 0.1539 0.118 Uiso 0.50 1 calc PR A 1
H27B H 0.1556 -0.2850 0.1974 0.118 Uiso 0.50 1 calc PR A 1
H27C H 0.1156 -0.2106 0.1727 0.118 Uiso 0.50 1 calc PR A 1
C28 C 0.0134(9) -0.3109(12) 0.1072(14) 0.043(6) Uani 0.50 1 d PD A 1
H28A H -0.0075 -0.3344 0.0668 0.065 Uiso 0.50 1 calc PR A 1
H28B H -0.0288 -0.2712 0.1153 0.065 Uiso 0.50 1 calc PR A 1
H28C H 0.0111 -0.3441 0.1434 0.065 Uiso 0.50 1 calc PR A 1
C29 C 0.1775(15) -0.3421(8) 0.0777(9) 0.074(7) Uani 0.50 1 d PD A 1
H29A H 0.1485 -0.3636 0.0385 0.111 Uiso 0.50 1 calc PR A 1
H29B H 0.1862 -0.3778 0.1116 0.111 Uiso 0.50 1 calc PR A 1
H29C H 0.2396 -0.3221 0.0676 0.111 Uiso 0.50 1 calc PR A 1
C27' C 0.0881(18) -0.2389(9) 0.1575(7) 0.079(8) Uani 0.50 1 d PD A 2
H27D H 0.1393 -0.2048 0.1660 0.119 Uiso 0.50 1 calc PR A 2
H27E H 0.0800 -0.2679 0.1963 0.119 Uiso 0.50 1 calc PR A 2
H27F H 0.0284 -0.2140 0.1468 0.119 Uiso 0.50 1 calc PR A 2
C28' C 0.0316(13) -0.3347(12) 0.0921(15) 0.054(8) Uani 0.50 1 d PD A 2
H28D H -0.0270 -0.3083 0.0820 0.082 Uiso 0.50 1 calc PR A 2
H28E H 0.0240 -0.3617 0.1321 0.082 Uiso 0.50 1 calc PR A 2
H28F H 0.0441 -0.3668 0.0562 0.082 Uiso 0.50 1 calc PR A 2
C29' C 0.2078(10) -0.3199(12) 0.1156(10) 0.078(7) Uani 0.50 1 d PD A 2
H29D H 0.2572 -0.2841 0.1223 0.116 Uiso 0.50 1 calc PR A 2
H29E H 0.2239 -0.3498 0.0788 0.116 Uiso 0.50 1 calc PR A 2
H29F H 0.2038 -0.3486 0.1549 0.116 Uiso 0.50 1 calc PR A 2
C30 C 0.1023(4) -0.0513(3) -0.1426(3) 0.0186(11) Uani 1 1 d . . .
C31 C 0.1103(4) 0.0239(3) -0.2471(3) 0.0453(19) Uani 1 1 d D . .
C32 C 0.1259(7) -0.0287(4) -0.3019(4) 0.069(3) Uani 1 1 d D . .
H32A H 0.0692 -0.0584 -0.3078 0.104 Uiso 1 1 calc R . .
H32B H 0.1815 -0.0580 -0.2908 0.104 Uiso 1 1 calc R . .
H32C H 0.1368 -0.0033 -0.3424 0.104 Uiso 1 1 calc R . .
C33 C 0.0175(6) 0.0578(5) -0.2610(5) 0.088(3) Uani 1 1 d D . .
H33A H 0.0051 0.0923 -0.2270 0.132 Uiso 1 1 calc R . .
H33B H -0.0331 0.0223 -0.2621 0.132 Uiso 1 1 calc R . .
H33C H 0.0186 0.0815 -0.3033 0.132 Uiso 1 1 calc R . .
C34 C 0.1977(5) 0.0687(4) -0.2406(3) 0.0468(19) Uani 1 1 d D . .
H34A H 0.1888 0.1042 -0.2069 0.070 Uiso 1 1 calc R . .
H34B H 0.2085 0.0920 -0.2822 0.070 Uiso 1 1 calc R . .
H34C H 0.2529 0.0394 -0.2285 0.070 Uiso 1 1 calc R . .
N3 N 0.6074(3) -0.1703(2) -0.0320(2) 0.0167(10) Uani 1 1 d . . .
C35 C 0.5853(4) -0.1794(3) -0.1046(2) 0.0194(12) Uani 1 1 d . . .
H35A H 0.6447 -0.1708 -0.1279 0.023 Uiso 1 1 calc R . .
H35B H 0.5668 -0.2288 -0.1125 0.023 Uiso 1 1 calc R . .
C36 C 0.5079(4) -0.1329(3) -0.1342(3) 0.0228(12) Uani 1 1 d . . .
H36A H 0.5243 -0.0831 -0.1262 0.027 Uiso 1 1 calc R . .
H36B H 0.4466 -0.1429 -0.1136 0.027 Uiso 1 1 calc R . .
C37 C 0.4972(4) -0.1458(3) -0.2067(3) 0.0254(13) Uani 1 1 d . . .
H37A H 0.4864 -0.1965 -0.2144 0.030 Uiso 1 1 calc R . .
H37B H 0.5574 -0.1328 -0.2273 0.030 Uiso 1 1 calc R . .
C38 C 0.4154(4) -0.1048(3) -0.2389(3) 0.0332(15) Uani 1 1 d . . .
H38A H 0.4118 -0.1152 -0.2855 0.050 Uiso 1 1 calc R . .
H38B H 0.4264 -0.0544 -0.2325 0.050 Uiso 1 1 calc R . .
H38C H 0.3553 -0.1181 -0.2194 0.050 Uiso 1 1 calc R . .
C39 C 0.6284(4) -0.0945(3) -0.0151(3) 0.0224(12) Uani 1 1 d . . .
H39A H 0.5678 -0.0680 -0.0195 0.027 Uiso 1 1 calc R . .
H39B H 0.6496 -0.0924 0.0313 0.027 Uiso 1 1 calc R . .
C40 C 0.7018(4) -0.0570(3) -0.0541(3) 0.0227(12) Uani 1 1 d . . .
H40A H 0.6836 -0.0593 -0.1010 0.027 Uiso 1 1 calc R . .
H40B H 0.7649 -0.0796 -0.0474 0.027 Uiso 1 1 calc R . .
C41 C 0.7068(4) 0.0202(3) -0.0316(3) 0.0307(14) Uani 1 1 d . . .
H41A H 0.6438 0.0425 -0.0399 0.037 Uiso 1 1 calc R . .
H41B H 0.7212 0.0216 0.0158 0.037 Uiso 1 1 calc R . .
C42 C 0.7816(5) 0.0612(3) -0.0659(3) 0.0384(16) Uani 1 1 d . . .
H42A H 0.7822 0.1097 -0.0501 0.058 Uiso 1 1 calc R . .
H42B H 0.7669 0.0608 -0.1128 0.058 Uiso 1 1 calc R . .
H42C H 0.8444 0.0399 -0.0571 0.058 Uiso 1 1 calc R . .
C43 C 0.5205(4) -0.1936(3) 0.0045(2) 0.0208(12) Uani 1 1 d . . .
H43A H 0.5023 -0.2411 -0.0108 0.025 Uiso 1 1 calc R . .
H43B H 0.4669 -0.1617 -0.0074 0.025 Uiso 1 1 calc R . .
C44 C 0.5316(4) -0.1955(3) 0.0784(3) 0.0284(13) Uani 1 1 d . . .
H44A H 0.5795 -0.2313 0.0918 0.034 Uiso 1 1 calc R . .
H44B H 0.5541 -0.1494 0.0948 0.034 Uiso 1 1 calc R . .
C45 C 0.4361(4) -0.2131(3) 0.1071(3) 0.0263(13) Uani 1 1 d . . .
H45A H 0.3882 -0.1780 0.0919 0.032 Uiso 1 1 calc R . .
H45B H 0.4148 -0.2596 0.0909 0.032 Uiso 1 1 calc R . .
C46 C 0.4404(5) -0.2141(5) 0.1805(3) 0.057(2) Uani 1 1 d . . .
H46A H 0.3773 -0.2257 0.1964 0.086 Uiso 1 1 calc R . .
H46B H 0.4599 -0.1678 0.1969 0.086 Uiso 1 1 calc R . .
H46C H 0.4868 -0.2493 0.1958 0.086 Uiso 1 1 calc R . .
C47 C 0.6948(4) -0.2134(3) -0.0129(3) 0.0205(12) Uani 1 1 d . . .
H47A H 0.7078 -0.2081 0.0344 0.025 Uiso 1 1 calc R . .
H47B H 0.7503 -0.1939 -0.0353 0.025 Uiso 1 1 calc R . .
C48 C 0.6869(4) -0.2924(3) -0.0289(3) 0.0214(12) Uani 1 1 d . . .
H48A H 0.6254 -0.3108 -0.0139 0.026 Uiso 1 1 calc R . .
H48B H 0.6883 -0.2993 -0.0766 0.026 Uiso 1 1 calc R . .
C49 C 0.7698(4) -0.3327(3) 0.0045(3) 0.0270(13) Uani 1 1 d . . .
H49A H 0.7739 -0.3797 -0.0156 0.032 Uiso 1 1 calc R . .
H49B H 0.8301 -0.3077 -0.0036 0.032 Uiso 1 1 calc R . .
C50 C 0.7614(4) -0.3415(3) 0.0766(3) 0.0348(15) Uani 1 1 d . . .
H50A H 0.8169 -0.3673 0.0943 0.052 Uiso 1 1 calc R . .
H50B H 0.7030 -0.3676 0.0853 0.052 Uiso 1 1 calc R . .
H50C H 0.7588 -0.2952 0.0972 0.052 Uiso 1 1 calc R . .
Cl2 Cl 0.11184(14) 0.51178(9) 0.67104(9) 0.0523(5) Uani 1 1 d . . .
Cl1 Cl 0.09444(15) 0.57374(12) 0.79878(9) 0.0621(6) Uani 1 1 d . . .
C51 C 0.1727(6) 0.5490(4) 0.7379(4) 0.054(2) Uani 1 1 d . . .
H51A H 0.2082 0.5908 0.7236 0.064 Uiso 1 1 calc R . .
H51B H 0.2196 0.5149 0.7561 0.064 Uiso 1 1 calc R . .

loop_
_atom_site_aniso_label
_atom_site_aniso_U_11
_atom_site_aniso_U_22
_atom_site_aniso_U_33
_atom_site_aniso_U_23
_atom_site_aniso_U_13
_atom_site_aniso_U_12
Cr 0.0180(4) 0.0156(4) 0.0150(4) 0.0000(4) -0.0006(3) -0.0014(4)
F2 0.0347(19) 0.0226(17) 0.0306(19) -0.0015(14) 0.0033(15) -0.0043(15)
F3 0.041(2) 0.0235(18) 0.052(2) -0.0133(17) 0.0031(17) 0.0042(16)
F4 0.037(2) 0.051(2) 0.041(2) -0.0165(19) 0.0063(17) 0.0161(19)
F5 0.030(2) 0.052(2) 0.040(2) 0.0027(18) 0.0158(16) 0.0037(18)
F6 0.0280(18) 0.0321(19) 0.0277(19) 0.0013(15) 0.0053(14) -0.0058(15)
F8 0.0353(19) 0.0156(16) 0.0309(19) 0.0014(13) -0.0083(15) -0.0014(15)
F9 0.040(2) 0.0226(18) 0.041(2) -0.0086(16) 0.0004(16) -0.0105(16)
F10 0.0290(19) 0.046(2) 0.034(2) -0.0088(17) -0.0066(15) -0.0114(17)
F11 0.0221(17) 0.044(2) 0.0288(19) -0.0001(16) -0.0037(14) -0.0029(16)
F12 0.0227(17) 0.0212(16) 0.0327(18) 0.0025(14) -0.0035(14) -0.0022(13)
F14 0.0267(17) 0.0308(18) 0.0221(17) 0.0016(14) -0.0034(13) 0.0003(14)
F15 0.0242(18) 0.0262(18) 0.044(2) -0.0036(15) -0.0017(15) 0.0025(14)
F16 0.039(2) 0.040(2) 0.042(2) -0.0170(17) 0.0064(17) 0.0077(17)
F17 0.037(2) 0.044(2) 0.0227(18) -0.0136(16) -0.0010(15) 0.0036(17)
F18 0.0293(17) 0.0325(19) 0.0190(17) -0.0028(13) -0.0037(13) 0.0064(15)
F20 0.0201(16) 0.0308(18) 0.0236(17) -0.0002(14) -0.0006(13) -0.0047(14)
F21 0.0198(17) 0.0222(17) 0.050(2) 0.0037(16) -0.0016(15) -0.0010(14)
F22 0.0244(19) 0.042(2) 0.052(2) -0.0168(18) -0.0148(16) -0.0031(17)
F23 0.044(2) 0.053(2) 0.0192(18) -0.0112(16) -0.0093(15) 0.0009(19)
F24 0.0336(19) 0.0348(19) 0.0223(18) -0.0033(15) 0.0011(15) -0.0033(16)
N1 0.026(3) 0.018(2) 0.021(3) -0.002(2) 0.000(2) 0.000(2)
N2 0.017(2) 0.028(3) 0.028(3) 0.010(2) 0.001(2) -0.003(2)
C1 0.017(3) 0.027(3) 0.015(3) -0.006(2) -0.002(2) 0.003(2)
C2 0.014(3) 0.023(3) 0.029(3) 0.001(2) -0.001(2) 0.004(2)
C3 0.026(3) 0.022(3) 0.030(3) -0.005(3) -0.009(2) 0.007(2)
C4 0.028(3) 0.041(4) 0.021(3) -0.005(3) -0.003(3) 0.012(3)
C5 0.024(3) 0.029(3) 0.023(3) 0.007(3) 0.010(2) 0.000(3)
C6 0.024(3) 0.026(3) 0.017(3) -0.001(2) -0.002(2) 0.001(2)
C7 0.021(3) 0.023(3) 0.015(3) -0.004(2) 0.001(2) -0.008(2)
C8 0.028(3) 0.028(3) 0.014(3) -0.003(2) 0.007(2) -0.002(3)
C9 0.036(3) 0.026(3) 0.014(3) -0.006(2) 0.009(2) -0.012(3)
C10 0.016(3) 0.040(3) 0.015(3) -0.009(3) 0.002(2) -0.010(3)
C11 0.023(3) 0.032(3) 0.017(3) 0.002(2) 0.000(2) 0.003(3)
C12 0.018(3) 0.023(3) 0.020(3) 0.001(2) 0.003(2) -0.003(2)
C13 0.021(3) 0.011(3) 0.021(3) 0.003(2) 0.005(2) -0.007(2)
C14 0.026(3) 0.016(3) 0.020(3) -0.001(2) -0.007(2) -0.009(2)
C15 0.015(3) 0.011(3) 0.035(3) 0.001(2) 0.001(2) 0.000(2)
C16 0.024(3) 0.014(3) 0.034(3) -0.014(2) 0.010(3) -0.001(2)
C17 0.031(3) 0.024(3) 0.026(3) -0.005(3) 0.006(3) 0.001(3)
C18 0.020(3) 0.027(3) 0.018(3) 0.005(2) -0.005(2) 0.002(2)
C19 0.020(3) 0.016(3) 0.018(3) -0.003(2) -0.001(2) 0.005(2)
C20 0.025(3) 0.016(3) 0.016(3) -0.007(2) -0.006(2) 0.005(2)
C21 0.023(3) 0.013(3) 0.031(3) -0.003(2) 0.002(2) 0.007(2)
C22 0.019(3) 0.016(3) 0.046(4) 0.000(3) -0.015(3) 0.001(2)
C23 0.029(3) 0.024(3) 0.022(3) -0.008(2) -0.010(2) 0.007(3)
C24 0.026(3) 0.010(3) 0.024(3) -0.004(2) -0.002(2) 0.003(2)
C25 0.017(3) 0.015(3) 0.025(3) -0.001(2) -0.001(2) -0.001(2)
C26 0.035(3) 0.021(3) 0.020(3) 0.010(2) -0.001(2) -0.003(3)
C27 0.107(18) 0.095(17) 0.031(10) 0.031(10) -0.045(11) -0.059(15)
C28 0.038(9) 0.037(13) 0.053(19) 0.030(11) -0.017(8) -0.020(9)
C29 0.121(19) 0.043(11) 0.059(13) 0.040(10) 0.013(12) 0.025(12)
C27' 0.17(3) 0.050(11) 0.020(9) 0.012(8) -0.016(12) -0.018(15)
C28' 0.086(16) 0.050(17) 0.027(11) -0.001(10) -0.003(10) -0.019(13)
C29' 0.046(11) 0.113(19) 0.073(14) 0.064(14) 0.001(10) 0.040(12)
C30 0.015(3) 0.019(3) 0.021(3) -0.002(2) 0.001(2) 0.000(2)
C31 0.032(4) 0.051(5) 0.053(5) 0.028(4) 0.001(3) 0.004(3)
C32 0.102(7) 0.058(5) 0.047(5) 0.002(4) -0.002(5) -0.027(5)
C33 0.068(6) 0.088(7) 0.107(8) 0.069(6) -0.007(6) 0.001(5)
C34 0.061(5) 0.047(4) 0.032(4) 0.008(3) -0.005(3) -0.020(4)
N3 0.016(2) 0.013(2) 0.020(2) -0.0032(18) 0.0014(18) -0.0008(18)
C35 0.019(3) 0.021(3) 0.019(3) -0.002(2) 0.000(2) 0.000(2)
C36 0.017(3) 0.030(3) 0.022(3) 0.001(2) 0.004(2) -0.004(2)
C37 0.022(3) 0.035(3) 0.020(3) -0.002(2) 0.004(2) 0.002(3)
C38 0.026(3) 0.053(4) 0.020(3) -0.001(3) 0.000(2) 0.004(3)
C39 0.025(3) 0.021(3) 0.020(3) 0.000(2) -0.003(2) 0.001(2)
C40 0.022(3) 0.022(3) 0.024(3) 0.004(2) -0.005(2) -0.008(2)
C41 0.024(3) 0.020(3) 0.048(4) 0.009(3) -0.006(3) -0.003(3)
C42 0.043(4) 0.027(4) 0.045(4) 0.013(3) -0.011(3) -0.009(3)
C43 0.024(3) 0.018(3) 0.020(3) 0.001(2) -0.001(2) 0.000(2)
C44 0.022(3) 0.037(4) 0.026(3) 0.004(3) -0.001(2) -0.004(3)
C45 0.024(3) 0.032(3) 0.023(3) 0.002(3) 0.005(2) 0.007(3)
C46 0.042(4) 0.111(7) 0.020(4) 0.019(4) 0.002(3) -0.006(4)
C47 0.014(3) 0.027(3) 0.021(3) -0.001(2) 0.003(2) 0.000(2)
C48 0.024(3) 0.020(3) 0.021(3) -0.006(2) 0.005(2) -0.001(2)
C49 0.029(3) 0.024(3) 0.028(3) 0.004(2) 0.005(3) 0.004(3)
C50 0.030(3) 0.033(3) 0.042(4) 0.014(3) 0.003(3) 0.009(3)
Cl2 0.0638(12) 0.0474(11) 0.0455(11) -0.0099(9) 0.0003(9) -0.0175(10)
Cl1 0.0661(13) 0.0809(15) 0.0384(11) -0.0053(10) -0.0112(9) 0.0089(11)
C51 0.048(4) 0.055(5) 0.058(5) 0.000(4) -0.007(4) -0.016(4)

loop_
_atom_type_symbol
_atom_type_description
_atom_type_scat_dispersion_real
_atom_type_scat_dispersion_imag
_atom_type_scat_source
C C 0.0033 0.0016 'International Tables Vol C Tables 4.2.6.8 and 6.1.1.4'
H H 0.0000 0.0000 'International Tables Vol C Tables 4.2.6.8 and 6.1.1.4'
N N 0.0061 0.0033 'International Tables Vol C Tables 4.2.6.8 and 6.1.1.4'
F F 0.0171 0.0103 'International Tables Vol C Tables 4.2.6.8 and 6.1.1.4'
Cl Cl 0.1484 0.1585 'International Tables Vol C Tables 4.2.6.8 and 6.1.1.4'
Cr Cr 0.3209 0.6236 'International Tables Vol C Tables 4.2.6.8 and 6.1.1.4'

loop_
_geom_angle_atom_site_label_1
_geom_angle_atom_site_label_2
_geom_angle_atom_site_label_3
_geom_angle
_geom_angle_site_symmetry_1
_geom_angle_site_symmetry_3
_geom_angle_publ_flag
C25 Cr C30 177.3(2) . . ?
C25 Cr C7 91.1(2) . . ?
C30 Cr C7 89.6(2) . . ?
C25 Cr C13 89.5(2) . . ?
C30 Cr C13 87.9(2) . . ?
C7 Cr C13 89.0(2) . . ?
C25 Cr C19 89.1(2) . . ?
C30 Cr C19 90.2(2) . . ?
C7 Cr C19 178.8(2) . . ?
C13 Cr C19 92.22(19) . . ?
C25 Cr C1 88.3(2) . . ?
C30 Cr C1 94.3(2) . . ?
C7 Cr C1 89.8(2) . . ?
C13 Cr C1 177.4(2) . . ?
C19 Cr C1 89.04(19) . . ?
C25 N1 C26 175.7(5) . . ?
C30 N2 C31 173.9(6) . . ?
C6 C1 C2 112.8(5) . . ?
C6 C1 Cr 124.0(4) . . ?
C2 C1 Cr 123.1(4) . . ?
F2 C2 C3 115.3(5) . . ?
F2 C2 C1 120.6(5) . . ?
C3 C2 C1 124.1(5) . . ?
F3 C3 C4 119.4(5) . . ?
F3 C3 C2 120.8(5) . . ?
C4 C3 C2 119.8(5) . . ?
F4 C4 C5 121.9(5) . . ?
F4 C4 C3 120.0(6) . . ?
C5 C4 C3 118.1(5) . . ?
C4 C5 C6 120.8(5) . . ?
C4 C5 F5 119.2(5) . . ?
C6 C5 F5 120.0(5) . . ?
C5 C6 F6 115.1(5) . . ?
C5 C6 C1 124.3(5) . . ?
F6 C6 C1 120.6(5) . . ?
C12 C7 C8 112.1(5) . . ?
C12 C7 Cr 123.5(4) . . ?
C8 C7 Cr 124.3(4) . . ?
F8 C8 C7 120.5(5) . . ?
F8 C8 C9 114.6(5) . . ?
C7 C8 C9 124.9(5) . . ?
F9 C9 C10 119.9(5) . . ?
F9 C9 C8 121.0(5) . . ?
C10 C9 C8 119.1(5) . . ?
F10 C10 C9 120.5(5) . . ?
F10 C10 C11 120.6(5) . . ?
C9 C10 C11 118.9(5) . . ?
F11 C11 C12 122.8(5) . . ?
F11 C11 C10 118.3(5) . . ?
C12 C11 C10 118.9(5) . . ?
C11 C12 C7 126.1(5) . . ?
C11 C12 F12 113.3(5) . . ?
C7 C12 F12 120.6(5) . . ?
C14 C13 C18 112.3(5) . . ?
C14 C13 Cr 123.7(4) . . ?
C18 C13 Cr 124.0(4) . . ?
F14 C14 C13 120.8(5) . . ?
F14 C14 C15 114.6(5) . . ?
C13 C14 C15 124.6(5) . . ?
F15 C15 C16 119.7(5) . . ?
F15 C15 C14 120.6(5) . . ?
C16 C15 C14 119.7(5) . . ?
F16 C16 C17 121.8(5) . . ?
F16 C16 C15 120.0(5) . . ?
C17 C16 C15 118.2(5) . . ?
C16 C17 F17 118.6(5) . . ?
C16 C17 C18 120.6(5) . . ?
F17 C17 C18 120.8(5) . . ?
F18 C18 C17 115.1(5) . . ?
F18 C18 C13 120.3(5) . . ?
C17 C18 C13 124.5(5) . . ?
C20 C19 C24 112.1(5) . . ?
C20 C19 Cr 123.2(4) . . ?
C24 C19 Cr 124.7(4) . . ?
F20 C20 C21 113.9(5) . . ?
F20 C20 C19 121.2(4) . . ?
C21 C20 C19 124.9(5) . . ?
F21 C21 C22 118.5(5) . . ?
F21 C21 C20 121.8(5) . . ?
C22 C21 C20 119.7(5) . . ?
F22 C22 C23 120.6(5) . . ?
F22 C22 C21 120.9(5) . . ?
C23 C22 C21 118.5(5) . . ?
F23 C23 C24 121.4(5) . . ?
F23 C23 C22 119.5(5) . . ?
C24 C23 C22 119.1(5) . . ?
F24 C24 C23 114.5(5) . . ?
F24 C24 C19 119.8(5) . . ?
C23 C24 C19 125.7(5) . . ?
N1 C25 Cr 177.8(5) . . ?
N1 C26 C28' 109.9(14) . . ?
N1 C26 C28 108.6(12) . . ?
C28' C26 C28 23.6(13) . . ?
N1 C26 C27 110.5(9) . . ?
C28' C26 C27 130.6(15) . . ?
C28 C26 C27 114.2(14) . . ?
N1 C26 C29' 112.8(8) . . ?
C28' C26 C29' 114.3(15) . . ?
C28 C26 C29' 131.4(14) . . ?
C27 C26 C29' 73.5(13) . . ?
N1 C26 C29 100.2(7) . . ?
C28' C26 C29 88.1(13) . . ?
C28 C26 C29 111.2(13) . . ?
C27 C26 C29 111.2(13) . . ?
C29' C26 C29 37.7(11) . . ?
N1 C26 C27' 103.8(8) . . ?
C28' C26 C27' 105.5(13) . . ?
C28 C26 C27' 83.2(13) . . ?
C27 C26 C27' 37.4(11) . . ?
C29' C26 C27' 109.8(13) . . ?
C29 C26 C27' 146.2(12) . . ?
N2 C30 Cr 174.7(5) . . ?
N2 C31 C33 108.0(5) . . ?
N2 C31 C34 107.5(5) . . ?
C33 C31 C34 118.7(6) . . ?
N2 C31 C32 107.7(5) . . ?
C33 C31 C32 107.0(7) . . ?
C34 C31 C32 107.6(6) . . ?
C39 N3 C47 108.1(4) . . ?
C39 N3 C43 108.5(4) . . ?
C47 N3 C43 111.6(4) . . ?
C39 N3 C35 111.4(4) . . ?
C47 N3 C35 109.0(4) . . ?
C43 N3 C35 108.3(4) . . ?
C36 C35 N3 116.5(4) . . ?
C35 C36 C37 110.2(4) . . ?
C36 C37 C38 113.1(4) . . ?
C40 C39 N3 117.4(5) . . ?
C39 C40 C41 108.4(5) . . ?
C42 C41 C40 112.3(5) . . ?
N3 C43 C44 116.5(4) . . ?
C45 C44 C43 109.4(5) . . ?
C46 C45 C44 112.8(5) . . ?
N3 C47 C48 115.0(4) . . ?
C49 C48 C47 110.2(4) . . ?
C50 C49 C48 114.5(4) . . ?
Cl2 C51 Cl1 111.8(4) . . ?

loop_
_geom_bond_atom_site_label_1
_geom_bond_atom_site_label_2
_geom_bond_distance
_geom_bond_site_symmetry_2
_geom_bond_publ_flag
Cr C25 2.059(6) . ?
Cr C30 2.068(6) . ?
Cr C7 2.146(5) . ?
Cr C13 2.156(5) . ?
Cr C19 2.160(5) . ?
Cr C1 2.161(5) . ?
F2 C2 1.355(6) . ?
F3 C3 1.353(6) . ?
F4 C4 1.351(6) . ?
F5 C5 1.378(6) . ?
F6 C6 1.368(6) . ?
F8 C8 1.363(6) . ?
F9 C9 1.343(6) . ?
F10 C10 1.347(6) . ?
F11 C11 1.358(6) . ?
F12 C12 1.381(6) . ?
F14 C14 1.357(6) . ?
F15 C15 1.367(6) . ?
F16 C16 1.343(6) . ?
F17 C17 1.357(7) . ?
F18 C18 1.351(6) . ?
F20 C20 1.354(6) . ?
F21 C21 1.357(6) . ?
F22 C22 1.348(6) . ?
F23 C23 1.343(6) . ?
F24 C24 1.357(6) . ?
N1 C25 1.145(7) . ?
N1 C26 1.445(7) . ?
N2 C30 1.135(7) . ?
N2 C31 1.459(8) . ?
C1 C6 1.380(7) . ?
C1 C2 1.391(8) . ?
C2 C3 1.381(7) . ?
C3 C4 1.367(8) . ?
C4 C5 1.357(8) . ?
C5 C6 1.368(7) . ?
C7 C12 1.379(8) . ?
C7 C8 1.385(7) . ?
C8 C9 1.397(8) . ?
C9 C10 1.369(8) . ?
C10 C11 1.380(8) . ?
C11 C12 1.376(7) . ?
C13 C14 1.386(7) . ?
C13 C18 1.394(7) . ?
C14 C15 1.389(7) . ?
C15 C16 1.378(8) . ?
C16 C17 1.355(8) . ?
C17 C18 1.380(8) . ?
C19 C20 1.387(7) . ?
C19 C24 1.393(7) . ?
C20 C21 1.381(7) . ?
C21 C22 1.380(8) . ?
C22 C23 1.379(8) . ?
C23 C24 1.376(8) . ?
C26 C28' 1.493(9) . ?
C26 C28 1.494(8) . ?
C26 C27 1.498(8) . ?
C26 C29' 1.500(8) . ?
C26 C29 1.502(9) . ?
C26 C27' 1.508(9) . ?
C31 C33 1.472(7) . ?
C31 C34 1.496(7) . ?
C31 C32 1.531(7) . ?
N3 C39 1.514(7) . ?
N3 C47 1.515(7) . ?
N3 C43 1.521(6) . ?
N3 C35 1.525(6) . ?
C35 C36 1.512(7) . ?
C36 C37 1.513(7) . ?
C37 C38 1.521(8) . ?
C39 C40 1.509(7) . ?
C40 C41 1.544(8) . ?
C41 C42 1.506(8) . ?
C43 C44 1.524(8) . ?
C44 C45 1.520(7) . ?
C45 C46 1.510(8) . ?
C47 C48 1.546(7) . ?
C48 C49 1.535(8) . ?
C49 C50 1.501(8) . ?
Cl2 C51 1.744(7) . ?
Cl1 C51 1.758(8) . ?
